data_5910095
loop_
_publ_author_name
'Wyckoff, R. W. G.'

_publ_section_title
;
Page 54 from the second edition supplement of The Structure of Crystals by 
Wyckoff R W G. published by Reinhold PublishingCorporation, INC, Camden,N. J.
in 1935 & http://database.iem.ac.ru/mincryst/
;
_journal_name_full 'The second edition supplement of The Structure of Crystals'
_journal_page_first 54
_journal_page_last 54
_journal_year 1935
_chemical_formula_structural BaCaC2O6
_chemical_formula_sum 'C2 Ba Ca O6'
_chemical_name_systematic barytocalcite
_space_group_IT_number 4
_symmetry_cell_setting monoclinic
_symmetry_Int_Tables_number 4
_symmetry_space_group_name_Hall 'P 2yb'
_symmetry_space_group_name_H-M 'P 1 21 1'
_audit_creation_date 2005-08-12
_audit_creation_method
;
Page 54 from the second edition supplement of The Structure of Crystals by 
Wyckoff R W G. published by Reinhold PublishingCorporation, INC, Camden,N. J.
in 1935 & http://database.iem.ac.ru/mincryst/
;
_audit_update_record 'created by Girish Upreti, Portland State University'
_cell_angle_alpha 90
_cell_angle_beta 83.52
_cell_angle_gamma 90
_cell_length_a 8.15
_cell_length_b 5.22
_cell_length_c 6.58
_cell_volume 278.145
_cod_original_sg_symbol_H-M 'P 2(1)'
_cod_original_formula_sum 'Ba Ca C2 O6'
_cod_database_code 5910095

loop_
_symmetry_equiv_pos_as_xyz
x,y,z
-x,y+1/2,-z

loop_
_atom_site_fract_x
_atom_site_fract_y
_atom_site_fract_z
_atom_site_label
0.14200 0.25000 0.28300 Ba
0.38300 0.73400 0.80000 Ca
0.08300 0.20500 0.77000 C1
0.35800 0.74000 0.29900 C2
0.01200 0.15000 0.89300 O1
0.10500 0.44400 0.69700 O2
0.13300 0.02000 0.63900 O3
0.28700 0.68000 0.42200 O4
0.37900 0.97400 0.22600 O5
0.40700 0.55000 0.16800 O6
